data_4068286
loop_
_publ_author_name
'Tomasik, Adam C.'
'Mitra, Amitabha'
'West, Robert'

_publ_section_title
;
 Synthesis and Reactivity of Three New N-Heterocyclic Silylenes
;
_journal_issue 1
_journal_name_full Organometallics
_journal_page_first 378
_journal_paper_doi 10.1021/om8006147
_journal_volume 28
_journal_year 2009
_chemical_formula_moiety 'C34 H60 N6 Si'
_chemical_formula_sum 'C34 H60 N6 Si'
_chemical_formula_weight 580.97
_chemical_name_systematic
; 
 ? 
;
_space_group_IT_number 14
_symmetry_cell_setting monoclinic
_symmetry_space_group_name_Hall '-P 2yn'
_symmetry_space_group_name_H-M 'P 1 21/n 1'
_atom_sites_solution_hydrogens geom
_atom_sites_solution_primary direct
_atom_sites_solution_secondary difmap
_audit_creation_method SHELXL-97
_cell_angle_alpha 90.00
_cell_angle_beta 104.8130(10)
_cell_angle_gamma 90.00
_cell_formula_units_Z 4
_cell_length_a 12.1678(10)
_cell_length_b 16.4848(14)
_cell_length_c 19.9649(17)
_cell_measurement_reflns_used 9858
_cell_measurement_temperature 100(2)
_cell_measurement_theta_max 29.9576
_cell_measurement_theta_min 2.1686
_cell_volume 3871.5(6)
_computing_cell_refinement 'SAINT Ver. 7.24A (Bruker-AXS, 2007)'
_computing_data_collection 'SMART Ver. 5.622 (Bruker-AXS, 2000)'
_computing_data_reduction 'SAINT Ver. 7.24A'
_computing_molecular_graphics SHELXTL
_computing_publication_material SHELXTL
_computing_structure_refinement SHELXTL
_computing_structure_solution 'SHELXTL (Bruker-AXS, 2007)'
_diffrn_ambient_temperature 100(2)
_diffrn_measured_fraction_theta_full 0.985
_diffrn_measured_fraction_theta_max 0.985
_diffrn_measurement_device_type 'Bruker CCD-1000 area detector'
_diffrn_measurement_method '0.30\% \w and 0.4 \% \f scans'
_diffrn_radiation_monochromator graphite
_diffrn_radiation_source 'fine-focus sealed tube'
_diffrn_radiation_type Mo-K\a
_diffrn_radiation_wavelength 0.71073
_diffrn_reflns_av_R_equivalents 0.0331
_diffrn_reflns_av_sigmaI/netI 0.0278
_diffrn_reflns_limit_h_max 17
_diffrn_reflns_limit_h_min -17
_diffrn_reflns_limit_k_max 22
_diffrn_reflns_limit_k_min -23
_diffrn_reflns_limit_l_max 28
_diffrn_reflns_limit_l_min -28
_diffrn_reflns_number 57615
_diffrn_reflns_theta_full 30.01
_diffrn_reflns_theta_max 30.01
_diffrn_reflns_theta_min 1.62
_diffrn_standards_number 0
_exptl_absorpt_coefficient_mu 0.088
_exptl_absorpt_correction_T_max 0.9731
_exptl_absorpt_correction_T_min 0.9588
_exptl_absorpt_correction_type multi-scan
_exptl_absorpt_process_details
;
SADABS  (Bruker-AXS, 2003)
;
_exptl_crystal_colour colorless
_exptl_crystal_density_diffrn 0.997
_exptl_crystal_density_method 'not measured'
_exptl_crystal_description block
_exptl_crystal_F_000 1280
_exptl_crystal_size_max 0.48
_exptl_crystal_size_mid 0.32
_exptl_crystal_size_min 0.31
_platon_squeeze_details
;
;
_refine_diff_density_max 1.843
_refine_diff_density_min -0.793
_refine_diff_density_rms 0.106
_refine_ls_extinction_method none
_refine_ls_goodness_of_fit_ref 1.115
_refine_ls_hydrogen_treatment constr
_refine_ls_matrix_type full
_refine_ls_number_parameters 370
_refine_ls_number_reflns 11129
_refine_ls_number_restraints 0
_refine_ls_restrained_S_all 1.115
_refine_ls_R_factor_all 0.0956
_refine_ls_R_factor_gt 0.0818
_refine_ls_shift/su_max 0.000
_refine_ls_shift/su_mean 0.000
_refine_ls_structure_factor_coef Fsqd
_refine_ls_weighting_details 'calc w=1/[\s^2^(Fo^2^)+(0.1674P)^2^+1.2475P] where P=(Fo^2^+2Fc^2^)/3'
_refine_ls_weighting_scheme calc
_refine_ls_wR_factor_gt 0.2434
_refine_ls_wR_factor_ref 0.2560
_reflns_number_gt 8748
_reflns_number_total 11129
_reflns_threshold_expression I>2\s(I)
_cod_data_source_file om8006147_si_002.cif
_cod_data_source_block west132
_cod_depositor_comments
;
The following automatic conversions were performed:

'_symmetry_cell_setting' value 'Monoclinic' changed to 'monoclinic'
according to /home/saulius/struct/CIF-dictionaries/cif_core.dic
dictionary named 'cif_core.dic' version 2.4.2 from 2011-04-26.

Automatic conversion script
Id: cif_fix_values 1715 2011-07-08 13:25:40Z adriana 
;
_cod_original_sg_symbol_H-M P2(1)/n
_cod_database_code 4068286

loop_
_symmetry_equiv_pos_as_xyz
'x, y, z'
'-x+1/2, y+1/2, -z+1/2'
'-x, -y, -z'
'x-1/2, -y-1/2, z-1/2'

loop_
_atom_site_label
_atom_site_type_symbol
_atom_site_fract_x
_atom_site_fract_y
_atom_site_fract_z
_atom_site_U_iso_or_equiv
_atom_site_adp_type
_atom_site_occupancy
_atom_site_symmetry_multiplicity
_atom_site_calc_flag
_atom_site_refinement_flags
Si1 Si 0.83531(4) 0.43068(3) 0.24533(2) 0.01779(14) Uani 1 1 d .
N2 N 0.85011(17) 0.51994(10) 0.28872(9) 0.0313(4) Uani 1 1 d .
N3 N 0.89609(12) 0.34644(9) 0.29298(7) 0.0189(3) Uani 1 1 d .
N4 N 0.81927(13) 0.28489(9) 0.29405(8) 0.0218(3) Uani 1 1 d .
N5 N 0.71866(14) 0.30172(9) 0.26045(9) 0.0237(3) Uani 1 1 d .
N6 N 0.70782(12) 0.37764(9) 0.23002(8) 0.0213(3) Uani 1 1 d .
C1 C 0.85799(18) 0.32413(11) 0.12708(10) 0.0264(4) Uani 1 1 d .
H1A H 0.8999 0.3018 0.1718 0.040 Uiso 1 1 calc R
H1B H 0.8706 0.2899 0.0896 0.040 Uiso 1 1 calc R
H1C H 0.7766 0.3256 0.1249 0.040 Uiso 1 1 calc R
C2 C 0.83065(18) 0.43938(12) 0.04736(10) 0.0275(4) Uani 1 1 d .
H2A H 0.7494 0.4346 0.0447 0.041 Uiso 1 1 calc R
H2B H 0.8492 0.4057 0.0113 0.041 Uiso 1 1 calc R
H2C H 0.8491 0.4961 0.0404 0.041 Uiso 1 1 calc R
C3 C 1.02723(17) 0.40248(14) 0.12139(11) 0.0312(4) Uani 1 1 d .
H3A H 1.0593 0.4564 0.1179 0.047 Uiso 1 1 calc R
H3B H 1.0357 0.3688 0.0826 0.047 Uiso 1 1 calc R
H3C H 1.0675 0.3770 0.1652 0.047 Uiso 1 1 calc R
C4 C 0.90021(15) 0.41065(10) 0.11907(9) 0.0192(3) Uani 1 1 d .
N1 N 0.88249(12) 0.46483(9) 0.17567(7) 0.0180(3) Uani 1 1 d .
C5 C 0.9326(3) 0.54857(13) 0.18980(13) 0.0406(6) Uani 1 1 d .
H5 H 1.0149 0.5381 0.2118 0.049 Uiso 1 1 calc R
C6 C 0.9347(3) 0.61470(15) 0.13711(13) 0.0467(7) Uani 1 1 d .
C7 C 0.8047(2) 0.63216(18) 0.09536(15) 0.0489(6) Uani 1 1 d .
H7A H 0.8033 0.6595 0.0516 0.073 Uiso 1 1 calc R
H7B H 0.7685 0.6668 0.1234 0.073 Uiso 1 1 calc R
H7C H 0.7633 0.5807 0.0858 0.073 Uiso 1 1 calc R
C8 C 1.0037(2) 0.60147(13) 0.08546(12) 0.0355(5) Uani 1 1 d .
H8A H 0.9911 0.6466 0.0524 0.053 Uiso 1 1 calc R
H8B H 0.9805 0.5505 0.0606 0.053 Uiso 1 1 calc R
H8C H 1.0845 0.5987 0.1097 0.053 Uiso 1 1 calc R
C9 C 0.97558(19) 0.69468(8) 0.17366(7) 0.0365(5) Uani 1 1 d .
H9A H 1.0510 0.6870 0.2053 0.055 Uiso 1 1 calc R
H9B H 0.9221 0.7124 0.2000 0.055 Uiso 1 1 calc R
H9C H 0.9799 0.7360 0.1391 0.055 Uiso 1 1 calc R
C10 C 0.88785(12) 0.58307(6) 0.24928(6) 0.0259(4) Uani 1 1 d R
H10A H 0.9488 0.6149 0.2806 0.031 Uiso 1 1 calc R
H10B H 0.8237 0.6202 0.2300 0.031 Uiso 1 1 calc R
C11 C 0.82385(12) 0.54515(6) 0.35410(6) 0.0322(5) Uani 1 1 d R
C12 C 0.73586(11) 0.61308(7) 0.34031(7) 0.0413(6) Uani 1 1 d R
H12A H 0.7664 0.6602 0.3211 0.062 Uiso 1 1 d R
H12B H 0.7181 0.6284 0.3838 0.062 Uiso 1 1 d R
H12C H 0.6665 0.5943 0.3071 0.062 Uiso 1 1 d R
C13 C 0.9329(2) 0.57556(16) 0.40600(12) 0.0427(6) Uani 1 1 d .
H13A H 0.9904 0.5326 0.4143 0.064 Uiso 1 1 calc R
H13B H 0.9155 0.5900 0.4498 0.064 Uiso 1 1 calc R
H13C H 0.9619 0.6233 0.3869 0.064 Uiso 1 1 calc R
C14 C 0.7768(2) 0.47385(13) 0.38643(11) 0.0332(5) Uani 1 1 d .
H14A H 0.7037 0.4572 0.3560 0.050 Uiso 1 1 calc R
H14B H 0.7660 0.4900 0.4316 0.050 Uiso 1 1 calc R
H14C H 0.8305 0.4284 0.3926 0.050 Uiso 1 1 calc R
C15 C 1.01328(15) 0.32694(11) 0.33216(9) 0.0209(3) Uani 1 1 d .
C16 C 1.09043(16) 0.39911(11) 0.32715(10) 0.0243(4) Uani 1 1 d .
H16A H 1.0631 0.4481 0.3466 0.029 Uiso 1 1 calc R
H16B H 1.0871 0.4099 0.2779 0.029 Uiso 1 1 calc R
C17 C 1.21389(16) 0.38139(12) 0.36692(10) 0.0279(4) Uani 1 1 d .
H17 H 1.2629 0.4289 0.3630 0.033 Uiso 1 1 calc R
C18 C 1.21853(18) 0.36640(14) 0.44352(10) 0.0319(4) Uani 1 1 d .
H18A H 1.2978 0.3554 0.4698 0.038 Uiso 1 1 calc R
H18B H 1.1916 0.4152 0.4635 0.038 Uiso 1 1 calc R
C19 C 1.14289(18) 0.29362(14) 0.44913(10) 0.0315(4) Uani 1 1 d .
H19 H 1.1458 0.2836 0.4990 0.038 Uiso 1 1 calc R
C20 C 1.01997(17) 0.31128(12) 0.40901(10) 0.0267(4) Uani 1 1 d .
H20A H 0.9916 0.3594 0.4291 0.032 Uiso 1 1 calc R
H20B H 0.9711 0.2645 0.4132 0.032 Uiso 1 1 calc R
C21 C 1.25622(17) 0.30636(14) 0.33628(11) 0.0325(4) Uani 1 1 d .
H21A H 1.3359 0.2949 0.3615 0.039 Uiso 1 1 calc R
H21B H 1.2539 0.3162 0.2870 0.039 Uiso 1 1 calc R
C22 C 1.18711(19) 0.21890(13) 0.41883(11) 0.0338(4) Uani 1 1 d .
H22A H 1.1406 0.1710 0.4235 0.041 Uiso 1 1 calc R
H22B H 1.2667 0.2079 0.4446 0.041 Uiso 1 1 calc R
C23 C 1.18107(18) 0.23366(13) 0.34210(11) 0.0314(4) Uani 1 1 d .
H23 H 1.2092 0.1845 0.3222 0.038 Uiso 1 1 calc R
C24 C 1.05757(16) 0.25112(11) 0.30208(10) 0.0254(4) Uani 1 1 d .
H24A H 1.0091 0.2039 0.3056 0.031 Uiso 1 1 calc R
H24B H 1.0538 0.2601 0.2525 0.031 Uiso 1 1 calc R
C25 C 0.59073(15) 0.39712(12) 0.19143(11) 0.0263(4) Uani 1 1 d .
C26 C 0.54177(17) 0.32879(15) 0.13930(11) 0.0332(4) Uani 1 1 d .
H26A H 0.5907 0.3213 0.1071 0.040 Uiso 1 1 calc R
H26B H 0.5406 0.2772 0.1645 0.040 Uiso 1 1 calc R
C27 C 0.42098(19) 0.35052(19) 0.09831(14) 0.0450(6) Uani 1 1 d .
H27 H 0.3902 0.3069 0.0638 0.054 Uiso 1 1 calc R
C28 C 0.4244(2) 0.4321(2) 0.06026(16) 0.0598(9) Uani 1 1 d .
H28A H 0.4731 0.4264 0.0277 0.072 Uiso 1 1 calc R
H28B H 0.3467 0.4464 0.0330 0.072 Uiso 1 1 calc R
C29 C 0.47023(19) 0.49894(17) 0.11147(15) 0.0466(7) Uani 1 1 d .
H29 H 0.4715 0.5510 0.0859 0.056 Uiso 1 1 calc R
C30 C 0.59127(17) 0.47744(14) 0.15237(13) 0.0363(5) Uani 1 1 d .
H30A H 0.6220 0.5213 0.1858 0.044 Uiso 1 1 calc R
H30B H 0.6408 0.4723 0.1202 0.044 Uiso 1 1 calc R
C31 C 0.3934(2) 0.50853(16) 0.16079(17) 0.0480(7) Uani 1 1 d .
H31A H 0.3155 0.5231 0.1343 0.058 Uiso 1 1 calc R
H31B H 0.4227 0.5525 0.1944 0.058 Uiso 1 1 calc R
C32 C 0.39112(19) 0.42809(14) 0.19946(15) 0.0395(6) Uani 1 1 d .
H32 H 0.3415 0.4342 0.2321 0.047 Uiso 1 1 calc R
C33 C 0.51257(17) 0.40728(12) 0.24074(12) 0.0299(4) Uani 1 1 d .
H33A H 0.5118 0.3564 0.2669 0.036 Uiso 1 1 calc R
H33B H 0.5422 0.4511 0.2744 0.036 Uiso 1 1 calc R
C34 C 0.34487(18) 0.36009(17) 0.14822(15) 0.0457(6) Uani 1 1 d .
H34A H 0.2663 0.3730 0.1218 0.055 Uiso 1 1 calc R
H34B H 0.3432 0.3087 0.1736 0.055 Uiso 1 1 calc R

loop_
_atom_site_aniso_label
_atom_site_aniso_U_11
_atom_site_aniso_U_22
_atom_site_aniso_U_33
_atom_site_aniso_U_23
_atom_site_aniso_U_13
_atom_site_aniso_U_12
Si1 0.0230(2) 0.0136(2) 0.0193(2) 0.00116(16) 0.01021(18) 0.00274(16)
N2 0.0583(11) 0.0162(7) 0.0289(8) -0.0014(6) 0.0285(8) 0.0003(7)
N3 0.0234(7) 0.0143(6) 0.0199(7) 0.0009(5) 0.0069(5) 0.0004(5)
N4 0.0248(7) 0.0156(7) 0.0253(7) 0.0025(5) 0.0069(6) 0.0004(5)
N5 0.0269(8) 0.0166(7) 0.0292(8) 0.0057(6) 0.0101(6) 0.0015(6)
N6 0.0210(7) 0.0180(7) 0.0267(7) 0.0065(6) 0.0095(6) 0.0034(5)
C1 0.0364(10) 0.0178(8) 0.0284(9) -0.0043(7) 0.0146(8) 0.0016(7)
C2 0.0329(10) 0.0286(10) 0.0191(8) -0.0018(7) 0.0034(7) 0.0012(7)
C3 0.0298(9) 0.0372(11) 0.0318(10) 0.0042(8) 0.0172(8) 0.0123(8)
C4 0.0231(8) 0.0191(8) 0.0168(7) -0.0017(6) 0.0077(6) 0.0024(6)
N1 0.0194(6) 0.0190(7) 0.0181(6) -0.0031(5) 0.0093(5) -0.0026(5)
C5 0.0750(17) 0.0207(9) 0.0388(12) -0.0041(8) 0.0378(12) -0.0034(10)
C6 0.0768(18) 0.0344(12) 0.0417(13) -0.0113(10) 0.0383(13) -0.0235(12)
C7 0.0552(15) 0.0456(15) 0.0457(14) 0.0074(11) 0.0126(12) 0.0045(12)
C8 0.0534(13) 0.0266(10) 0.0373(11) -0.0013(8) 0.0311(10) -0.0050(9)
C9 0.0527(13) 0.0228(9) 0.0442(12) -0.0044(8) 0.0307(11) -0.0085(9)
C10 0.0423(11) 0.0157(8) 0.0260(9) -0.0020(6) 0.0200(8) -0.0020(7)
C11 0.0562(13) 0.0204(9) 0.0285(10) -0.0010(7) 0.0263(9) 0.0016(8)
C12 0.0693(16) 0.0265(10) 0.0380(12) 0.0024(9) 0.0318(11) 0.0138(10)
C13 0.0590(15) 0.0425(13) 0.0328(11) -0.0124(10) 0.0232(11) -0.0097(11)
C14 0.0552(13) 0.0241(9) 0.0288(10) 0.0018(7) 0.0265(9) 0.0026(9)
C15 0.0255(8) 0.0181(8) 0.0188(8) -0.0004(6) 0.0049(6) 0.0026(6)
C16 0.0267(8) 0.0208(8) 0.0246(9) 0.0000(7) 0.0053(7) -0.0005(7)
C17 0.0258(9) 0.0280(9) 0.0285(9) -0.0019(7) 0.0045(7) -0.0003(7)
C18 0.0326(10) 0.0341(11) 0.0244(9) -0.0047(8) -0.0009(7) 0.0001(8)
C19 0.0371(10) 0.0332(11) 0.0212(9) 0.0024(7) 0.0023(8) 0.0026(8)
C20 0.0339(10) 0.0263(9) 0.0200(8) 0.0014(7) 0.0068(7) 0.0006(7)
C21 0.0261(9) 0.0394(12) 0.0303(10) -0.0035(8) 0.0041(8) 0.0049(8)
C22 0.0359(11) 0.0282(10) 0.0324(10) 0.0049(8) -0.0003(8) 0.0057(8)
C23 0.0306(10) 0.0282(10) 0.0317(10) -0.0041(8) 0.0013(8) 0.0094(8)
C24 0.0284(9) 0.0204(8) 0.0251(9) -0.0038(7) 0.0026(7) 0.0056(7)
C25 0.0202(8) 0.0255(9) 0.0346(10) 0.0105(7) 0.0099(7) 0.0057(7)
C26 0.0214(9) 0.0422(12) 0.0341(11) 0.0003(9) 0.0037(8) 0.0052(8)
C27 0.0222(10) 0.0633(17) 0.0449(13) 0.0062(12) 0.0000(9) 0.0054(10)
C28 0.0259(11) 0.098(3) 0.0517(16) 0.0365(16) 0.0034(10) 0.0193(13)
C29 0.0270(10) 0.0526(15) 0.0617(16) 0.0327(13) 0.0140(10) 0.0145(10)
C30 0.0228(9) 0.0369(11) 0.0521(13) 0.0245(10) 0.0148(9) 0.0088(8)
C31 0.0284(11) 0.0389(13) 0.0817(19) 0.0268(13) 0.0230(11) 0.0146(9)
C32 0.0277(10) 0.0316(11) 0.0665(16) 0.0172(10) 0.0251(10) 0.0104(8)
C33 0.0274(9) 0.0236(9) 0.0444(11) 0.0087(8) 0.0195(8) 0.0062(7)
C34 0.0210(9) 0.0510(15) 0.0660(17) 0.0155(12) 0.0125(10) 0.0058(9)

loop_
_atom_type_symbol
_atom_type_description
_atom_type_scat_dispersion_real
_atom_type_scat_dispersion_imag
_atom_type_scat_source
C C 0.0033 0.0016 'International Tables Vol C Tables 4.2.6.8 and 6.1.1.4'
H H 0.0000 0.0000 'International Tables Vol C Tables 4.2.6.8 and 6.1.1.4'
N N 0.0061 0.0033 'International Tables Vol C Tables 4.2.6.8 and 6.1.1.4'
Si Si 0.0817 0.0704 'International Tables Vol C Tables 4.2.6.8 and 6.1.1.4'

loop_
_geom_angle_atom_site_label_1
_geom_angle_atom_site_label_2
_geom_angle_atom_site_label_3
_geom_angle
N2 Si1 N1 96.59(8)
N2 Si1 N3 116.07(8)
N1 Si1 N3 121.21(7)
N2 Si1 N6 120.03(9)
N1 Si1 N6 119.16(7)
N3 Si1 N6 85.99(7)
C10 N2 C11 116.57(13)
C10 N2 Si1 110.68(10)
C11 N2 Si1 132.54(12)
N4 N3 C15 113.40(13)
N4 N3 Si1 113.56(11)
C15 N3 Si1 133.03(12)
N5 N4 N3 113.35(14)
N4 N5 N6 113.67(15)
N5 N6 C25 113.48(14)
N5 N6 Si1 113.41(12)
C25 N6 Si1 133.11(12)
C4 C1 H1A 109.5
C4 C1 H1B 109.5
H1A C1 H1B 109.5
C4 C1 H1C 109.5
H1A C1 H1C 109.5
H1B C1 H1C 109.5
C4 C2 H2A 109.5
C4 C2 H2B 109.5
H2A C2 H2B 109.5
C4 C2 H2C 109.5
H2A C2 H2C 109.5
H2B C2 H2C 109.5
C4 C3 H3A 109.5
C4 C3 H3B 109.5
H3A C3 H3B 109.5
C4 C3 H3C 109.5
H3A C3 H3C 109.5
H3B C3 H3C 109.5
N1 C4 C1 110.98(14)
N1 C4 C2 111.53(14)
C1 C4 C2 105.25(15)
N1 C4 C3 111.47(15)
C1 C4 C3 105.97(15)
C2 C4 C3 111.33(15)
C4 N1 C5 123.91(14)
C4 N1 Si1 123.64(12)
C5 N1 Si1 110.46(11)
N1 C5 C6 127.3(2)
N1 C5 C10 106.11(15)
C6 C5 C10 109.96(17)
N1 C5 H5 103.7
C6 C5 H5 103.7
C10 C5 H5 103.7
C8 C6 C5 118.8(2)
C8 C6 C9 106.39(17)
C5 C6 C9 110.47(19)
C8 C6 C7 108.5(2)
C5 C6 C7 107.3(2)
C9 C6 C7 104.4(2)
C6 C7 H7A 109.5
C6 C7 H7B 109.5
H7A C7 H7B 109.5
C6 C7 H7C 109.5
H7A C7 H7C 109.5
H7B C7 H7C 109.5
C6 C8 H8A 109.5
C6 C8 H8B 109.5
H8A C8 H8B 109.5
C6 C8 H8C 109.5
H8A C8 H8C 109.5
H8B C8 H8C 109.5
C6 C9 H9A 109.5
C6 C9 H9B 109.5
H9A C9 H9B 109.5
C6 C9 H9C 109.5
H9A C9 H9C 109.5
H9B C9 H9C 109.5
N2 C10 C5 112.23(12)
N2 C10 H10A 109.2
C5 C10 H10A 109.2
N2 C10 H10B 109.2
C5 C10 H10B 109.2
H10A C10 H10B 107.9
N2 C11 C14 110.28(12)
N2 C11 C12 110.29(9)
C14 C11 C12 108.73(11)
N2 C11 C13 109.94(14)
C14 C11 C13 108.54(15)
C12 C11 C13 109.02(11)
C11 C12 H12A 109.5
C11 C12 H12B 109.5
H12A C12 H12B 109.5
C11 C12 H12C 109.5
H12A C12 H12C 109.5
H12B C12 H12C 109.5
C11 C13 H13A 109.5
C11 C13 H13B 109.5
H13A C13 H13B 109.5
C11 C13 H13C 109.5
H13A C13 H13C 109.5
H13B C13 H13C 109.5
C11 C14 H14A 109.5
C11 C14 H14B 109.5
H14A C14 H14B 109.5
C11 C14 H14C 109.5
H14A C14 H14C 109.5
H14B C14 H14C 109.5
N3 C15 C16 108.72(14)
N3 C15 C20 111.28(15)
C16 C15 C20 108.55(15)
N3 C15 C24 110.89(14)
C16 C15 C24 108.81(15)
C20 C15 C24 108.53(15)
C15 C16 C17 110.64(15)
C15 C16 H16A 109.5
C17 C16 H16A 109.5
C15 C16 H16B 109.5
C17 C16 H16B 109.5
H16A C16 H16B 108.1
C21 C17 C18 109.78(17)
C21 C17 C16 109.40(16)
C18 C17 C16 109.11(16)
C21 C17 H17 109.5
C18 C17 H17 109.5
C16 C17 H17 109.5
C19 C18 C17 109.19(16)
C19 C18 H18A 109.8
C17 C18 H18A 109.8
C19 C18 H18B 109.8
C17 C18 H18B 109.8
H18A C18 H18B 108.3
C22 C19 C20 109.94(17)
C22 C19 C18 108.83(18)
C20 C19 C18 109.68(17)
C22 C19 H19 109.5
C20 C19 H19 109.5
C18 C19 H19 109.5
C19 C20 C15 110.42(16)
C19 C20 H20A 109.6
C15 C20 H20A 109.6
C19 C20 H20B 109.6
C15 C20 H20B 109.6
H20A C20 H20B 108.1
C17 C21 C23 109.56(17)
C17 C21 H21A 109.8
C23 C21 H21A 109.8
C17 C21 H21B 109.8
C23 C21 H21B 109.8
H21A C21 H21B 108.2
C19 C22 C23 109.59(17)
C19 C22 H22A 109.8
C23 C22 H22A 109.8
C19 C22 H22B 109.8
C23 C22 H22B 109.8
H22A C22 H22B 108.2
C21 C23 C22 108.86(17)
C21 C23 C24 109.73(17)
C22 C23 C24 109.84(17)
C21 C23 H23 109.5
C22 C23 H23 109.5
C24 C23 H23 109.5
C23 C24 C15 109.98(15)
C23 C24 H24A 109.7
C15 C24 H24A 109.7
C23 C24 H24B 109.7
C15 C24 H24B 109.7
H24A C24 H24B 108.2
N6 C25 C30 108.92(15)
N6 C25 C33 111.22(16)
C30 C25 C33 108.27(16)
N6 C25 C26 110.39(15)
C30 C25 C26 109.69(18)
C33 C25 C26 108.32(16)
C27 C26 C25 109.97(19)
C27 C26 H26A 109.7
C25 C26 H26A 109.7
C27 C26 H26B 109.7
C25 C26 H26B 109.7
H26A C26 H26B 108.2
C26 C27 C34 109.5(2)
C26 C27 C28 108.8(2)
C34 C27 C28 109.0(2)
C26 C27 H27 109.8
C34 C27 H27 109.8
C28 C27 H27 109.8
C29 C28 C27 110.7(2)
C29 C28 H28A 109.5
C27 C28 H28A 109.5
C29 C28 H28B 109.5
C27 C28 H28B 109.5
H28A C28 H28B 108.1
C28 C29 C31 109.3(2)
C28 C29 C30 109.3(2)
C31 C29 C30 110.1(2)
C28 C29 H29 109.4
C31 C29 H29 109.4
C30 C29 H29 109.4
C29 C30 C25 109.96(18)
C29 C30 H30A 109.7
C25 C30 H30A 109.7
C29 C30 H30B 109.7
C25 C30 H30B 109.7
H30A C30 H30B 108.2
C29 C31 C32 109.1(2)
C29 C31 H31A 109.9
C32 C31 H31A 109.9
C29 C31 H31B 109.9
C32 C31 H31B 109.9
H31A C31 H31B 108.3
C34 C32 C33 109.59(18)
C34 C32 C31 110.4(2)
C33 C32 C31 108.87(18)
C34 C32 H32 109.3
C33 C32 H32 109.3
C31 C32 H32 109.3
C32 C33 C25 110.32(18)
C32 C33 H33A 109.6
C25 C33 H33A 109.6
C32 C33 H33B 109.6
C25 C33 H33B 109.6
H33A C33 H33B 108.1
C32 C34 C27 109.3(2)
C32 C34 H34A 109.8
C27 C34 H34A 109.8
C32 C34 H34B 109.8
C27 C34 H34B 109.8
H34A C34 H34B 108.3

loop_
_geom_bond_atom_site_label_1
_geom_bond_atom_site_label_2
_geom_bond_distance
Si1 N2 1.6934(17)
Si1 N1 1.7288(15)
Si1 N3 1.7380(15)
Si1 N6 1.7384(16)
N2 C10 1.4488(19)
N2 C11 1.4805(18)
N3 N4 1.383(2)
N3 C15 1.476(2)
N4 N5 1.267(2)
N5 N6 1.383(2)
N6 C25 1.472(2)
C1 C4 1.538(3)
C1 H1A 0.9800
C1 H1B 0.9800
C1 H1C 0.9800
C2 C4 1.540(3)
C2 H2A 0.9800
C2 H2B 0.9800
C2 H2C 0.9800
C3 C4 1.540(2)
C3 H3A 0.9800
C3 H3B 0.9800
C3 H3C 0.9800
C4 N1 1.499(2)
N1 C5 1.506(3)
C5 C6 1.520(3)
C5 C10 1.537(2)
C5 H5 1.0000
C6 C8 1.503(3)
C6 C9 1.527(3)
C6 C7 1.615(4)
C7 H7A 0.9800
C7 H7B 0.9800
C7 H7C 0.9800
C8 H8A 0.9800
C8 H8B 0.9800
C8 H8C 0.9800
C9 H9A 0.9800
C9 H9B 0.9800
C9 H9C 0.9800
C10 H10A 0.9900
C10 H10B 0.9900
C11 C14 1.521(2)
C11 C12 1.5249
C11 C13 1.543(3)
C12 H12A 0.9799
C12 H12B 0.9799
C12 H12C 0.9801
C13 H13A 0.9800
C13 H13B 0.9800
C13 H13C 0.9800
C14 H14A 0.9800
C14 H14B 0.9800
C14 H14C 0.9800
C15 C16 1.535(3)
C15 C20 1.537(2)
C15 C24 1.542(2)
C16 C17 1.537(3)
C16 H16A 0.9900
C16 H16B 0.9900
C17 C21 1.527(3)
C17 C18 1.536(3)
C17 H17 1.0000
C18 C19 1.534(3)
C18 H18A 0.9900
C18 H18B 0.9900
C19 C22 1.529(3)
C19 C20 1.533(3)
C19 H19 1.0000
C20 H20A 0.9900
C20 H20B 0.9900
C21 C23 1.530(3)
C21 H21A 0.9900
C21 H21B 0.9900
C22 C23 1.534(3)
C22 H22A 0.9900
C22 H22B 0.9900
C23 C24 1.538(3)
C23 H23 1.0000
C24 H24A 0.9900
C24 H24B 0.9900
C25 C30 1.538(3)
C25 C33 1.543(3)
C25 C26 1.546(3)
C26 C27 1.531(3)
C26 H26A 0.9900
C26 H26B 0.9900
C27 C34 1.532(4)
C27 C28 1.551(4)
C27 H27 1.0000
C28 C29 1.509(5)
C28 H28A 0.9900
C28 H28B 0.9900
C29 C31 1.529(4)
C29 C30 1.532(3)
C29 H29 1.0000
C30 H30A 0.9900
C30 H30B 0.9900
C31 C32 1.538(3)
C31 H31A 0.9900
C31 H31B 0.9900
C32 C34 1.525(4)
C32 C33 1.536(3)
C32 H32 1.0000
C33 H33A 0.9900
C33 H33B 0.9900
C34 H34A 0.9900
C34 H34B 0.9900

loop_
_geom_torsion_atom_site_label_1
_geom_torsion_atom_site_label_2
_geom_torsion_atom_site_label_3
_geom_torsion_atom_site_label_4
_geom_torsion
N1 Si1 N2 C10 2.82(15)
N3 Si1 N2 C10 132.40(12)
N6 Si1 N2 C10 -126.48(13)
N1 Si1 N2 C11 177.38(19)
N3 Si1 N2 C11 -53.0(2)
N6 Si1 N2 C11 48.1(2)
N2 Si1 N3 N4 122.11(13)
N1 Si1 N3 N4 -121.42(12)
N6 Si1 N3 N4 0.50(12)
N2 Si1 N3 C15 -58.43(18)
N1 Si1 N3 C15 58.04(18)
N6 Si1 N3 C15 179.96(16)
C15 N3 N4 N5 179.94(14)
Si1 N3 N4 N5 -0.49(19)
N3 N4 N5 N6 0.2(2)
N4 N5 N6 C25 -179.63(15)
N4 N5 N6 Si1 0.2(2)
N2 Si1 N6 N5 -118.34(13)
N1 Si1 N6 N5 123.35(13)
N3 Si1 N6 N5 -0.41(12)
N2 Si1 N6 C25 61.5(2)
N1 Si1 N6 C25 -56.82(19)
N3 Si1 N6 C25 179.43(18)
C1 C4 N1 C5 168.97(19)
C2 C4 N1 C5 -74.0(2)
C3 C4 N1 C5 51.1(2)
C1 C4 N1 Si1 6.6(2)
C2 C4 N1 Si1 123.57(15)
C3 C4 N1 Si1 -111.31(15)
N2 Si1 N1 C4 174.28(14)
N3 Si1 N1 C4 48.32(16)
N6 Si1 N1 C4 -55.83(15)
N2 Si1 N1 C5 9.80(16)
N3 Si1 N1 C5 -116.17(15)
N6 Si1 N1 C5 139.69(15)
C4 N1 C5 C6 45.5(3)
Si1 N1 C5 C6 -150.1(2)
C4 N1 C5 C10 177.22(15)
Si1 N1 C5 C10 -18.4(2)
N1 C5 C6 C8 -66.1(4)
C10 C5 C6 C8 163.6(2)
N1 C5 C6 C9 170.6(2)
C10 C5 C6 C9 40.3(3)
N1 C5 C6 C7 57.4(3)
C10 C5 C6 C7 -73.0(2)
C11 N2 C10 C5 169.91(16)
Si1 N2 C10 C5 -14.6(2)
N1 C5 C10 N2 20.9(2)
C6 C5 C10 N2 161.7(2)
C10 N2 C11 C14 175.59(15)
Si1 N2 C11 C14 1.3(3)
C10 N2 C11 C12 55.48(19)
Si1 N2 C11 C12 -118.83(16)
C10 N2 C11 C13 -64.8(2)
Si1 N2 C11 C13 120.9(2)
N4 N3 C15 C16 179.84(14)
Si1 N3 C15 C16 0.4(2)
N4 N3 C15 C20 -60.66(19)
Si1 N3 C15 C20 119.88(16)
N4 N3 C15 C24 60.26(19)
Si1 N3 C15 C24 -119.20(16)
N3 C15 C16 C17 -179.67(14)
C20 C15 C16 C17 59.14(19)
C24 C15 C16 C17 -58.79(19)
C15 C16 C17 C21 59.8(2)
C15 C16 C17 C18 -60.3(2)
C21 C17 C18 C19 -59.9(2)
C16 C17 C18 C19 60.0(2)
C17 C18 C19 C22 60.3(2)
C17 C18 C19 C20 -60.0(2)
C22 C19 C20 C15 -59.7(2)
C18 C19 C20 C15 59.9(2)
N3 C15 C20 C19 -178.33(15)
C16 C15 C20 C19 -58.7(2)
C24 C15 C20 C19 59.4(2)
C18 C17 C21 C23 59.9(2)
C16 C17 C21 C23 -59.8(2)
C20 C19 C22 C23 58.9(2)
C18 C19 C22 C23 -61.2(2)
C17 C21 C23 C22 -60.1(2)
C17 C21 C23 C24 60.2(2)
C19 C22 C23 C21 61.0(2)
C19 C22 C23 C24 -59.1(2)
C21 C23 C24 C15 -59.8(2)
C22 C23 C24 C15 59.9(2)
N3 C15 C24 C23 178.09(15)
C16 C15 C24 C23 58.6(2)
C20 C15 C24 C23 -59.4(2)
N5 N6 C25 C30 -172.81(17)
Si1 N6 C25 C30 7.4(3)
N5 N6 C25 C33 67.9(2)
Si1 N6 C25 C33 -111.89(17)
N5 N6 C25 C26 -52.3(2)
Si1 N6 C25 C26 127.84(17)
N6 C25 C26 C27 -178.73(17)
C30 C25 C26 C27 -58.7(2)
C33 C25 C26 C27 59.3(2)
C25 C26 C27 C34 -60.7(3)
C25 C26 C27 C28 58.4(3)
C26 C27 C28 C29 -59.9(3)
C34 C27 C28 C29 59.4(3)
C27 C28 C29 C31 -60.2(2)
C27 C28 C29 C30 60.4(3)
C28 C29 C30 C25 -59.8(3)
C31 C29 C30 C25 60.3(3)
N6 C25 C30 C29 179.77(19)
C33 C25 C30 C29 -59.2(3)
C26 C25 C30 C29 58.8(2)
C28 C29 C31 C32 59.9(3)
C30 C29 C31 C32 -60.2(3)
C29 C31 C32 C34 -60.2(3)
C29 C31 C32 C33 60.1(3)
C34 C32 C33 C25 59.9(2)
C31 C32 C33 C25 -60.8(3)
N6 C25 C33 C32 179.64(16)
C30 C25 C33 C32 60.0(2)
C26 C25 C33 C32 -58.9(2)
C33 C32 C34 C27 -60.0(2)
C31 C32 C34 C27 59.8(2)
C26 C27 C34 C32 60.6(3)
C28 C27 C34 C32 -58.3(3)

loop_
_platon_squeeze_void_nr
_platon_squeeze_void_average_x
_platon_squeeze_void_average_y
_platon_squeeze_void_average_z
_platon_squeeze_void_volume
_platon_squeeze_void_count_electrons
_platon_squeeze_void_content
1 0.000 0.000 0.000 426 131 ' '
2 0.500 0.500 0.500 426 131 ' '
